data_4130434
loop_
_publ_author_name
'Dube, Jonathan W.'
'Zheng, Yiying'
'Thiel, Walter'
'Alcarazo, Manuel'

_publ_section_title
;
 \a-Cationic Arsines: Synthesis, Structure, Reactivity, and Applications.
;
_journal_issue 21
_journal_name_full 'Journal of the American Chemical Society'
_journal_page_first 6869
_journal_page_last 6877
_journal_paper_doi 10.1021/jacs.6b03500
_journal_volume 138
_journal_year 2016
_chemical_compound_source dichloromethane
_chemical_formula_moiety 'C41 H36 As2 Cl F6 N2 O Rh, 2(B F4), C2 H3 N'
_chemical_formula_sum 'C43 H39 As2 B2 Cl F14 N3 O Rh'
_chemical_formula_weight 1189.59
_space_group_crystal_system orthorhombic
_space_group_IT_number 64
_space_group_name_Hall '-C 2ac 2'
_space_group_name_H-M_alt 'C m c e'
_symmetry_cell_setting orthorhombic
_symmetry_Int_Tables_number 64
_symmetry_space_group_name_Hall '-C 2ac 2'
_symmetry_space_group_name_H-M 'C m c e'
_atom_sites_solution_hydrogens geom
_atom_sites_solution_primary direct
_atom_sites_solution_secondary difmap
_audit_block_code DUJ-DA_140-01
_audit_creation_date 2015-01-20
_audit_creation_method
;
Olex2 1.2
(compiled 2015.01.12 svn.r3133 for OlexSys, GUI svn.r4987)
;
_cell_angle_alpha 90
_cell_angle_beta 90
_cell_angle_gamma 90
_cell_formula_units_Z 8
_cell_length_a 26.977(4)
_cell_length_b 14.654(2)
_cell_length_c 23.390(3)
_cell_measurement_reflns_used 9123
_cell_measurement_temperature 100
_cell_measurement_theta_max 32.4101
_cell_measurement_theta_min 2.7967
_cell_volume 9247(2)
_computing_cell_refinement 'SAINT software (Bruker AXS, 2004)'
_computing_data_collection 'APEX2 (Bruker AXS, 2005-2013)'
_computing_data_reduction 'SAINT software (Bruker AXS, 2004)'
_computing_molecular_graphics 'DIAMOND (Crystal Impact GbR, 1997-2012)'
_computing_publication_material 'Olex2 (Dolomanov et al., 2009)'
_computing_structure_refinement 'SHELXL (G. M. Sheldrick, 2013)'
_computing_structure_solution 'SHELXS (G. M. Sheldrick, 2013)'
_diffrn_ambient_temperature 100
_diffrn_detector_area_resol_mean 66.67
_diffrn_measured_fraction_theta_full 0.998
_diffrn_measured_fraction_theta_max 0.995
_diffrn_measurement_device_type 'Bruker-AXS Kappa Mach3 APEX-II'
_diffrn_measurement_method 'CCD \f- and \w-scans'
_diffrn_radiation_monochromator 'Incoatec Helios mirrors'
_diffrn_radiation_type Mo-K\a
_diffrn_radiation_wavelength 0.71073
_diffrn_reflns_av_R_equivalents 0.1048
_diffrn_reflns_av_unetI/netI 0.0402
_diffrn_reflns_Laue_measured_fraction_full 0.998
_diffrn_reflns_Laue_measured_fraction_max 0.995
_diffrn_reflns_limit_h_max 41
_diffrn_reflns_limit_h_min -41
_diffrn_reflns_limit_k_max 22
_diffrn_reflns_limit_k_min -22
_diffrn_reflns_limit_l_max 36
_diffrn_reflns_limit_l_min -36
_diffrn_reflns_number 149123
_diffrn_reflns_point_group_measured_fraction_full 0.998
_diffrn_reflns_point_group_measured_fraction_max 0.995
_diffrn_reflns_theta_full 25.242
_diffrn_reflns_theta_max 33.287
_diffrn_reflns_theta_min 2.780
_diffrn_source 1\mS
_diffrn_standards_number 0
_exptl_absorpt_coefficient_mu 1.943
_exptl_absorpt_correction_T_max 0.90348
_exptl_absorpt_correction_T_min 0.78627
_exptl_absorpt_correction_type gaussian
_exptl_absorpt_process_details 'SADABS (Bruker AXS, 2012)'
_exptl_crystal_colour yellow-orange
_exptl_crystal_density_diffrn 1.709
_exptl_crystal_description prism
_exptl_crystal_F_000 4720
_exptl_crystal_size_max 0.16
_exptl_crystal_size_mid 0.13
_exptl_crystal_size_min 0.06
_refine_diff_density_max 0.952
_refine_diff_density_min -0.992
_refine_diff_density_rms 0.123
_refine_ls_extinction_method none
_refine_ls_goodness_of_fit_ref 1.087
_refine_ls_hydrogen_treatment constr
_refine_ls_matrix_type full
_refine_ls_number_parameters 320
_refine_ls_number_reflns 9049
_refine_ls_number_restraints 0
_refine_ls_restrained_S_all 1.087
_refine_ls_R_factor_all 0.0737
_refine_ls_R_factor_gt 0.0368
_refine_ls_shift/su_max 0.001
_refine_ls_shift/su_mean 0.000
_refine_ls_structure_factor_coef Fsqd
_refine_ls_weighting_details 'w=1/[\s^2^(Fo^2^)+(0.0342P)^2^+19.9065P] where P=(Fo^2^+2Fc^2^)/3'
_refine_ls_weighting_scheme calc
_refine_ls_wR_factor_gt 0.0777
_refine_ls_wR_factor_ref 0.0931
_reflns_Friedel_coverage 0.000
_reflns_number_gt 6243
_reflns_number_total 9049
_reflns_threshold_expression 'I > 2\s(I)'
_cod_data_source_file ja6b03500_si_007.cif
_cod_data_source_block 9198sadabs
_cod_depositor_comments
;
The following automatic conversions were performed:

data item '_symmetry_cell_setting' value 'ORTHORHOMBIC' was changed
to 'orthorhombic' in accordance with the
/home/saulius/struct/COD-crude-data/automatic-downloads/DataCite-retrospective/ACS/depositions/lib/dictionaries/cif_core.dic
dictionary named 'cif_core.dic' version 2.4.2 last updated on
2011-04-26.

Automatic conversion script
Id: cif_fix_values 6909 2019-04-08 15:41:33Z antanas 
;
_cod_original_cell_volume 9246(2)
_cod_original_sg_symbol_Hall '-C 2bc 2'
_cod_original_sg_symbol_H-M Cmca
_cod_database_code 4130434
_shelx_space_group_comment
;
The symmetry employed for this shelxl refinement is uniquely defined
by the following loop, which should always be used as a source of
symmetry information in preference to the above space-group names.
They are only intended as comments.
;
_shelx_estimated_absorpt_t_max 0.874
_shelx_estimated_absorpt_t_min 0.709
_olex2_refinement_description
;
1. Fixed Uiso
 At 1.2 times of:
  All C(H) groups, All C(H,H) groups
 At 1.5 times of:
  All C(H,H,H) groups
2. Others
 Fixed Sof: H97A(0.5) H97B(0.5) H97C(0.5)
3.a Secondary CH2 refined with riding coordinates:
 C7(H7A,H7B)
3.b Aromatic/amide H refined with riding coordinates:
 C3(H3), C4(H4), C6(H6), C11(H11), C12(H12), C13(H13), C14(H14), C15(H15),
 C17(H17), C18(H18), C19(H19), C20(H20), C21(H21)
3.c Idealised Me refined as rotating group:
 C8(H8A,H8B,H8C), C97(H97A,H97B,H97C)
;
_olex2_submission_special_instructions 'No special instructions were received'
_shelxl_version_number 2014-3

loop_
_space_group_symop_operation_xyz
'x, y, z'
'-x, -y+1/2, z+1/2'
'x, -y, -z'
'-x, y+1/2, -z+1/2'
'x+1/2, y+1/2, z'
'-x+1/2, -y+1, z+1/2'
'x+1/2, -y+1/2, -z'
'-x+1/2, y+1, -z+1/2'
'-x, -y, -z'
'x, y-1/2, -z-1/2'
'-x, y, z'
'x, -y-1/2, z-1/2'
'-x+1/2, -y+1/2, -z'
'x+1/2, y, -z-1/2'
'-x+1/2, y+1/2, z'
'x+1/2, -y, z-1/2'

loop_
_atom_site_label
_atom_site_type_symbol
_atom_site_fract_x
_atom_site_fract_y
_atom_site_fract_z
_atom_site_U_iso_or_equiv
_atom_site_adp_type
_atom_site_occupancy
_atom_site_site_symmetry_order
_atom_site_calc_flag
_atom_site_refinement_flags_posn
_atom_site_refinement_flags_adp
_atom_site_refinement_flags_occupancy
_atom_site_disorder_assembly
_atom_site_disorder_group
Rh1 Rh 0.5000 0.91217(2) 0.63575(2) 0.01310(5) Uani 1 2 d S T P . .
As1 As 0.58809(2) 0.90108(2) 0.63541(2) 0.01295(5) Uani 1 1 d . . . . .
Cl1 Cl 0.5000 0.95375(5) 0.73264(3) 0.01927(15) Uani 1 2 d S T P . .
F1 F 0.65436(7) 0.90605(15) 0.91691(7) 0.0464(5) Uani 1 1 d . . . . .
F2 F 0.71906(6) 0.97247(10) 0.88425(6) 0.0287(3) Uani 1 1 d . . . . .
F3 F 0.71408(7) 0.82663(12) 0.88297(8) 0.0439(5) Uani 1 1 d . . . . .
O1 O 0.5000 0.90014(17) 0.50896(10) 0.0245(5) Uani 1 2 d S T P . .
N1 N 0.60887(7) 0.83906(12) 0.75189(8) 0.0153(3) Uani 1 1 d . . . . .
C1 C 0.5000 0.9012(2) 0.55801(14) 0.0172(6) Uani 1 2 d S T P . .
C2 C 0.62077(8) 0.90177(14) 0.71100(9) 0.0146(4) Uani 1 1 d . . . . .
C3 C 0.65547(8) 0.96833(15) 0.72392(9) 0.0164(4) Uani 1 1 d . . . . .
H3 H 0.6640 1.0126 0.6959 0.020 Uiso 1 1 calc R . . . .
C4 C 0.67807(8) 0.97123(15) 0.77737(9) 0.0181(4) Uani 1 1 d . . . . .
H4 H 0.7021 1.0166 0.7861 0.022 Uiso 1 1 calc R . . . .
C5 C 0.66475(8) 0.90673(15) 0.81727(9) 0.0164(4) Uani 1 1 d . . . . .
C6 C 0.62992(8) 0.84156(15) 0.80366(9) 0.0168(4) Uani 1 1 d . . . . .
H6 H 0.6207 0.7976 0.8315 0.020 Uiso 1 1 calc R . . . .
C7 C 0.57209(9) 0.76376(15) 0.74230(11) 0.0206(4) Uani 1 1 d . . . . .
H7A H 0.5556 0.7729 0.7049 0.025 Uiso 1 1 calc R . . . .
H7B H 0.5463 0.7663 0.7724 0.025 Uiso 1 1 calc R . . . .
C8 C 0.59629(11) 0.67144(17) 0.74318(13) 0.0312(6) Uani 1 1 d . . . . .
H8A H 0.6147 0.6639 0.7790 0.047 Uiso 1 1 calc GR . . . .
H8B H 0.6191 0.6662 0.7108 0.047 Uiso 1 1 calc GR . . . .
H8C H 0.5708 0.6240 0.7404 0.047 Uiso 1 1 calc GR . . . .
C9 C 0.68817(9) 0.90307(17) 0.87551(10) 0.0225(5) Uani 1 1 d . . . . .
C10 C 0.61825(8) 0.79380(14) 0.60219(9) 0.0156(4) Uani 1 1 d . . . . .
C11 C 0.66621(9) 0.76737(16) 0.61714(10) 0.0204(4) Uani 1 1 d . . . . .
H11 H 0.6845 0.8019 0.6443 0.025 Uiso 1 1 calc R . . . .
C12 C 0.68712(9) 0.69037(17) 0.59227(10) 0.0233(5) Uani 1 1 d . . . . .
H12 H 0.7196 0.6719 0.6028 0.028 Uiso 1 1 calc R . . . .
C13 C 0.66078(10) 0.64045(17) 0.55230(10) 0.0233(5) Uani 1 1 d . . . . .
H13 H 0.6753 0.5881 0.5352 0.028 Uiso 1 1 calc R . . . .
C14 C 0.61304(9) 0.66668(16) 0.53713(10) 0.0213(5) Uani 1 1 d . . . . .
H14 H 0.5951 0.6324 0.5095 0.026 Uiso 1 1 calc R . . . .
C15 C 0.59145(8) 0.74305(15) 0.56231(10) 0.0181(4) Uani 1 1 d . . . . .
H15 H 0.5586 0.7605 0.5524 0.022 Uiso 1 1 calc R . . . .
C16 C 0.62051(8) 1.00351(15) 0.59979(9) 0.0156(4) Uani 1 1 d . . . . .
C17 C 0.59325(9) 1.08373(15) 0.59574(10) 0.0190(4) Uani 1 1 d . . . . .
H17 H 0.5603 1.0863 0.6100 0.023 Uiso 1 1 calc R . . . .
C18 C 0.61461(9) 1.16038(16) 0.57055(10) 0.0224(5) Uani 1 1 d . . . . .
H18 H 0.5961 1.2153 0.5674 0.027 Uiso 1 1 calc R . . . .
C19 C 0.66278(9) 1.15657(17) 0.55010(10) 0.0226(5) Uani 1 1 d . . . . .
H19 H 0.6773 1.2090 0.5330 0.027 Uiso 1 1 calc R . . . .
C20 C 0.68982(9) 1.07662(16) 0.55456(10) 0.0210(5) Uani 1 1 d . . . . .
H20 H 0.7229 1.0745 0.5407 0.025 Uiso 1 1 calc R . . . .
C21 C 0.66890(8) 0.99965(16) 0.57913(10) 0.0188(4) Uani 1 1 d . . . . .
H21 H 0.6874 0.9447 0.5819 0.023 Uiso 1 1 calc R . . . .
F6 F 0.45765(6) 0.35032(12) 0.61882(8) 0.0360(4) Uani 1 1 d . . . . .
F7 F 0.5000 0.21776(17) 0.62282(12) 0.0432(6) Uani 1 2 d S T P . .
F8 F 0.5000 0.30196(19) 0.54113(10) 0.0430(6) Uani 1 2 d S T P . .
B2 B 0.5000 0.3048(3) 0.60043(19) 0.0240(8) Uani 1 2 d S T P . .
F4 F 0.29019(8) 0.25373(17) 0.26199(8) 0.0624(7) Uani 1 1 d . . . . .
F5 F 0.26068(7) 0.36279(11) 0.20317(7) 0.0349(4) Uani 1 1 d . . . . .
B1 B 0.2500 0.3074(3) 0.2500 0.0199(7) Uani 1 2 d S T P . .
N99 N 0.5000 0.6611(2) 0.65526(14) 0.0300(7) Uani 1 2 d S T P . .
C97 C 0.5000 0.5432(3) 0.57188(17) 0.0337(9) Uani 1 2 d S T P . .
H97A H 0.4946 0.5760 0.5359 0.051 Uiso 0.5 1 calc GR . . A -1
H97B H 0.4734 0.4985 0.5775 0.051 Uiso 0.5 1 calc GR . . A -1
H97C H 0.5320 0.5116 0.5704 0.051 Uiso 0.5 1 calc GR . . A -1
C98 C 0.5000 0.6083(2) 0.61947(16) 0.0252(7) Uani 1 2 d S T P . .

loop_
_atom_site_aniso_label
_atom_site_aniso_U_11
_atom_site_aniso_U_22
_atom_site_aniso_U_33
_atom_site_aniso_U_23
_atom_site_aniso_U_13
_atom_site_aniso_U_12
Rh1 0.01319(10) 0.01719(10) 0.00892(10) 0.00071(9) 0.000 0.000
As1 0.01366(10) 0.01613(10) 0.00906(10) 0.00016(8) -0.00059(7) 0.00070(7)
Cl1 0.0210(3) 0.0244(4) 0.0124(3) -0.0033(3) 0.000 0.000
F1 0.0352(9) 0.0943(16) 0.0098(7) -0.0003(8) 0.0012(6) -0.0180(9)
F2 0.0326(8) 0.0347(8) 0.0189(7) 0.0003(6) -0.0107(6) -0.0110(7)
F3 0.0632(12) 0.0323(9) 0.0363(10) 0.0032(7) -0.0284(9) 0.0078(8)
O1 0.0283(12) 0.0328(13) 0.0122(11) 0.0029(10) 0.000 0.000
N1 0.0157(8) 0.0175(8) 0.0127(8) 0.0016(7) -0.0008(7) -0.0004(7)
C1 0.0142(13) 0.0218(15) 0.0154(14) 0.0031(12) 0.000 0.000
C2 0.0158(9) 0.0169(9) 0.0111(9) -0.0014(7) 0.0007(7) 0.0020(7)
C3 0.0176(9) 0.0178(9) 0.0137(10) 0.0015(8) 0.0006(8) -0.0013(8)
C4 0.0198(10) 0.0199(10) 0.0146(10) -0.0009(8) -0.0017(8) -0.0032(8)
C5 0.0171(9) 0.0212(10) 0.0110(9) -0.0001(8) -0.0012(7) 0.0015(8)
C6 0.0180(10) 0.0201(10) 0.0124(10) 0.0007(8) -0.0015(8) 0.0011(8)
C7 0.0223(11) 0.0196(10) 0.0198(12) 0.0033(8) -0.0060(9) -0.0049(8)
C8 0.0389(15) 0.0225(11) 0.0322(15) 0.0030(11) -0.0097(12) -0.0029(10)
C9 0.0240(11) 0.0273(12) 0.0163(11) 0.0008(9) -0.0041(8) -0.0030(9)
C10 0.0185(10) 0.0167(9) 0.0116(9) -0.0004(7) 0.0006(8) 0.0024(7)
C11 0.0229(11) 0.0238(11) 0.0146(10) -0.0008(9) -0.0040(8) 0.0046(8)
C12 0.0238(11) 0.0284(12) 0.0178(11) -0.0004(9) -0.0028(9) 0.0098(9)
C13 0.0317(12) 0.0235(11) 0.0147(11) -0.0018(9) 0.0026(9) 0.0082(9)
C14 0.0276(12) 0.0214(10) 0.0148(11) -0.0037(8) -0.0008(9) 0.0000(9)
C15 0.0210(10) 0.0200(10) 0.0134(10) -0.0004(8) -0.0004(8) 0.0011(8)
C16 0.0179(10) 0.0196(9) 0.0091(9) 0.0014(7) -0.0013(8) -0.0023(8)
C17 0.0208(10) 0.0203(10) 0.0159(10) 0.0023(8) 0.0008(8) 0.0005(8)
C18 0.0286(12) 0.0199(10) 0.0188(11) 0.0031(9) 0.0016(9) 0.0004(9)
C19 0.0265(12) 0.0246(11) 0.0168(11) 0.0041(9) 0.0000(9) -0.0063(9)
C20 0.0196(10) 0.0276(11) 0.0159(11) 0.0022(9) 0.0002(8) -0.0052(9)
C21 0.0178(10) 0.0236(10) 0.0149(10) 0.0025(8) -0.0016(8) 0.0001(8)
F6 0.0241(8) 0.0378(9) 0.0461(10) 0.0019(8) 0.0090(7) 0.0027(7)
F7 0.0410(14) 0.0282(12) 0.0605(18) 0.0124(12) 0.000 0.000
F8 0.0480(15) 0.0558(16) 0.0253(13) -0.0042(12) 0.000 0.000
B2 0.0209(18) 0.0247(18) 0.027(2) 0.0006(15) 0.000 0.000
F4 0.0643(13) 0.0924(16) 0.0304(10) 0.0016(10) -0.0046(9) 0.0541(12)
F5 0.0500(10) 0.0326(8) 0.0221(8) 0.0042(7) 0.0067(7) -0.0037(7)
B1 0.0230(17) 0.0234(17) 0.0132(16) 0.000 -0.0026(13) 0.000
N99 0.0290(16) 0.0355(17) 0.0254(16) -0.0054(14) 0.000 0.000
C97 0.046(2) 0.0278(19) 0.027(2) -0.0063(16) 0.000 0.000
C98 0.0290(18) 0.0247(16) 0.0218(17) 0.0049(13) 0.000 0.000

loop_
_atom_type_symbol
_atom_type_description
_atom_type_scat_dispersion_real
_atom_type_scat_dispersion_imag
_atom_type_scat_source
C C 0.0033 0.0016 'International Tables Vol C Tables 4.2.6.8 and 6.1.1.4'
H H 0.0000 0.0000 'International Tables Vol C Tables 4.2.6.8 and 6.1.1.4'
As As 0.0499 2.0058 'International Tables Vol C Tables 4.2.6.8 and 6.1.1.4'
B B 0.0013 0.0007 'International Tables Vol C Tables 4.2.6.8 and 6.1.1.4'
Cl Cl 0.1484 0.1585 'International Tables Vol C Tables 4.2.6.8 and 6.1.1.4'
F F 0.0171 0.0103 'International Tables Vol C Tables 4.2.6.8 and 6.1.1.4'
N N 0.0061 0.0033 'International Tables Vol C Tables 4.2.6.8 and 6.1.1.4'
O O 0.0106 0.0060 'International Tables Vol C Tables 4.2.6.8 and 6.1.1.4'
Rh Rh -1.1178 0.9187 'International Tables Vol C Tables 4.2.6.8 and 6.1.1.4'

loop_
_exptl_crystal_face_index_h
_exptl_crystal_face_index_k
_exptl_crystal_face_index_l
_exptl_crystal_face_perp_dist
1.00 0.00 0.00 0.0950
-1.00 0.00 0.00 0.0650
0.00 0.00 -1.00 0.0250
0.00 0.00 1.00 0.0350
0.00 -1.00 0.00 0.0600
0.00 1.00 0.00 0.0700
2.00 -1.00 1.00 0.0900
-2.00 -1.00 1.00 0.0750
-1.00 -1.00 0.00 0.0650
-1.00 0.00 -1.00 0.0350
1.00 0.00 1.00 0.0750
1.00 -1.00 -1.00 0.0550
1.00 0.00 -1.00 0.0500
-2.00 1.00 -1.00 0.0670

loop_
_geom_angle_atom_site_label_1
_geom_angle_atom_site_label_2
_geom_angle_atom_site_label_3
_geom_angle
_geom_angle_site_symmetry_1
_geom_angle_site_symmetry_3
As1 Rh1 As1 172.166(14) 11_655 .
Cl1 Rh1 As1 91.197(8) . .
Cl1 Rh1 As1 91.199(8) . 11_655
C1 Rh1 As1 89.467(11) . 11_655
C1 Rh1 As1 89.469(11) . .
C1 Rh1 Cl1 169.98(10) . .
C2 As1 Rh1 116.23(6) . .
C10 As1 Rh1 118.46(7) . .
C10 As1 C2 100.15(9) . .
C16 As1 Rh1 113.65(7) . .
C16 As1 C2 100.40(9) . .
C16 As1 C10 105.59(9) . .
C2 N1 C7 123.09(18) . .
C6 N1 C2 121.06(19) . .
C6 N1 C7 115.84(18) . .
O1 C1 Rh1 175.8(3) . .
N1 C2 As1 121.24(15) . .
N1 C2 C3 118.71(19) . .
C3 C2 As1 120.02(16) . .
C2 C3 C4 120.9(2) . .
C5 C4 C3 118.3(2) . .
C4 C5 C6 119.9(2) . .
C4 C5 C9 122.0(2) . .
C6 C5 C9 118.1(2) . .
N1 C6 C5 121.2(2) . .
N1 C7 C8 111.89(19) . .
F1 C9 F3 107.0(2) . .
F1 C9 C5 111.7(2) . .
F2 C9 F1 107.0(2) . .
F2 C9 F3 107.1(2) . .
F2 C9 C5 112.05(19) . .
F3 C9 C5 111.7(2) . .
C11 C10 As1 121.01(16) . .
C15 C10 As1 118.97(16) . .
C15 C10 C11 120.0(2) . .
C12 C11 C10 119.8(2) . .
C13 C12 C11 120.2(2) . .
C12 C13 C14 120.2(2) . .
C13 C14 C15 120.1(2) . .
C14 C15 C10 119.6(2) . .
C17 C16 As1 116.64(16) . .
C17 C16 C21 120.4(2) . .
C21 C16 As1 122.93(17) . .
C16 C17 C18 119.5(2) . .
C19 C18 C17 120.1(2) . .
C20 C19 C18 120.2(2) . .
C19 C20 C21 120.4(2) . .
C20 C21 C16 119.5(2) . .
F6 B2 F6 110.4(3) . 11_655
F7 B2 F6 109.0(2) . 11_655
F7 B2 F6 109.0(2) . .
F7 B2 F8 110.6(3) . .
F8 B2 F6 108.9(2) . .
F8 B2 F6 108.9(2) . 11_655
F4 B1 F4 109.9(3) . 8_545
F4 B1 F5 109.72(11) 8_545 .
F4 B1 F5 109.39(12) 8_545 8_545
F4 B1 F5 109.39(12) . .
F4 B1 F5 109.73(11) . 8_545
F5 B1 F5 108.7(3) . 8_545
N99 C98 C97 177.8(4) . .

loop_
_geom_bond_atom_site_label_1
_geom_bond_atom_site_label_2
_geom_bond_distance
_geom_bond_site_symmetry_2
Rh1 As1 2.3820(4) .
Rh1 As1 2.3820(4) 11_655
Rh1 Cl1 2.3468(8) .
Rh1 C1 1.825(3) .
As1 C2 1.976(2) .
As1 C10 1.933(2) .
As1 C16 1.927(2) .
F1 C9 1.331(3) .
F2 C9 1.331(3) .
F3 C9 1.332(3) .
O1 C1 1.147(4) .
N1 C2 1.365(3) .
N1 C6 1.338(3) .
N1 C7 1.501(3) .
C2 C3 1.385(3) .
C3 C4 1.392(3) .
C4 C5 1.376(3) .
C5 C6 1.377(3) .
C5 C9 1.503(3) .
C7 C8 1.502(3) .
C10 C11 1.395(3) .
C10 C15 1.395(3) .
C11 C12 1.389(3) .
C12 C13 1.384(3) .
C13 C14 1.390(3) .
C14 C15 1.392(3) .
C16 C17 1.390(3) .
C16 C21 1.393(3) .
C17 C18 1.393(3) .
C18 C19 1.386(3) .
C19 C20 1.384(3) .
C20 C21 1.386(3) .
F6 B2 1.391(3) .
F7 B2 1.379(5) .
F8 B2 1.388(5) .
B2 F6 1.391(3) 11_655
F4 B1 1.368(3) .
F5 B1 1.394(3) .
B1 F4 1.368(3) 8_545
B1 F5 1.394(3) 8_545
N99 C98 1.140(5) .
C97 C98 1.466(5) .
